data_1551846
loop_
_publ_author_name
'Massimo Baroncini'
'Simone d Agostino'
'Giacomo Bergamini'
'Paola Ceroni'
'Angiolina Comotti'
'Piero Sozzani'
'Irene Bassanetti'
'Fabrizia Grepioni'
'Taylor M. Hernandez'
'Serena Silvi'
'Margherita Venturi'
'Alberto Credi'

_publ_section_title
;
 Photoinduced reversible switching of porosity in molecular crystals based
 on star-shaped azobenzene tetramers
;
_journal_name_full 'Nature Chemistry'
_journal_page_first 634
_journal_page_last 640
_journal_paper_doi 10.1038/nchem.2304
_journal_volume 7
_journal_year 2015
_chemical_formula_moiety '(C13.25 H11 N2)*4'
_chemical_formula_sum 'C53 H44 N8'
_chemical_formula_weight 792.96
_chemical_name_common 'E4-1b form II'
_chemical_name_systematic tetrakis(4-((E)-p-tolyldiazenyl)phenyl)methane
_space_group_crystal_system tetragonal
_space_group_IT_number 88
_space_group_name_Hall '-I 4ad'
_space_group_name_H-M_alt 'I 41/a :2'
_atom_sites_solution_hydrogens geom
_cell_angle_alpha 90
_cell_angle_beta 90
_cell_angle_gamma 90
_cell_formula_units_Z 4
_cell_length_a 24.072(2)
_cell_length_b 24.072(2)
_cell_length_c 7.4555(12)
_cell_measurement_reflns_used 734
_cell_measurement_temperature 297.65
_cell_measurement_theta_max 29.0872
_cell_measurement_theta_min 2.6704
_cell_volume 4320.2(9)
_computing_cell_refinement
;
CrysAlisPro, Oxford Diffraction Ltd.,
Version 1.171.34.40 (release 27-08-2010 CrysAlis171 .NET)
(compiled Aug 27 2010,11:50:40)
;
_computing_data_collection
;
CrysAlisPro, Oxford Diffraction Ltd.,
Version 1.171.34.40 (release 27-08-2010 CrysAlis171 .NET)
(compiled Aug 27 2010,11:50:40)
;
_computing_data_reduction
;
CrysAlisPro, Oxford Diffraction Ltd.,
Version 1.171.34.40 (release 27-08-2010 CrysAlis171 .NET)
(compiled Aug 27 2010,11:50:40)
;
_computing_molecular_graphics SHELXTL
_computing_publication_material SHELXTL
_computing_structure_refinement 'SHELXL-2014/7 (Sheldrick, 2014)'
_computing_structure_solution 'SHELXS-97 (Sheldrick, 2005)'
_diffrn_ambient_temperature 297.65
_diffrn_detector_area_resol_mean 16.1340
_diffrn_measured_fraction_theta_full 0.998
_diffrn_measured_fraction_theta_max 0.868
_diffrn_measurement_details
;
#__ type_ start__ end____ width___ exp.time_
  1 omega  -86.00  -61.00   1.0000  365.0000
omega____ theta____ kappa____ phi______ frames
    -      -16.6508    0.0000 -150.0000 25

#__ type_ start__ end____ width___ exp.time_
  2 omega   -8.00   29.00   1.0000  365.0000
omega____ theta____ kappa____ phi______ frames
    -      -16.6508    0.0000 -150.0000 37

#__ type_ start__ end____ width___ exp.time_
  3 omega  -73.00    2.00   1.0000  365.0000
omega____ theta____ kappa____ phi______ frames
    -      -16.6508  -38.0000   60.0000 75

;
_diffrn_measurement_device_type 'Xcalibur, Sapphire3'
_diffrn_measurement_method 'omega scan'
_diffrn_radiation_type MoK\a
_diffrn_radiation_wavelength 0.71073
_diffrn_reflns_av_R_equivalents 0.0788
_diffrn_reflns_av_unetI/netI 0.1979
_diffrn_reflns_Laue_measured_fraction_full 0.998
_diffrn_reflns_Laue_measured_fraction_max 0.868
_diffrn_reflns_limit_h_max 32
_diffrn_reflns_limit_h_min -32
_diffrn_reflns_limit_k_max 29
_diffrn_reflns_limit_k_min -26
_diffrn_reflns_limit_l_max 10
_diffrn_reflns_limit_l_min -9
_diffrn_reflns_number 5750
_diffrn_reflns_point_group_measured_fraction_full 0.998
_diffrn_reflns_point_group_measured_fraction_max 0.868
_diffrn_reflns_theta_full 25.000
_diffrn_reflns_theta_max 29.151
_diffrn_reflns_theta_min 2.860
_diffrn_source 'Enhance (Mo) X-ray Source'
_exptl_absorpt_coefficient_mu 0.073
_exptl_absorpt_correction_T_max 1.00000
_exptl_absorpt_correction_T_min 0.75631
_exptl_absorpt_correction_type multi-scan
_exptl_absorpt_process_details
;
CrysAlisPro, Oxford Diffraction Ltd.,
Version 1.171.34.40 (release 27-08-2010 CrysAlis171 .NET)
(compiled Aug 27 2010,11:50:40)
Empirical absorption correction using spherical harmonics,
 implemented in SCALE3 ABSPACK scaling algorithm.
;
_exptl_crystal_colour orange
_exptl_crystal_density_diffrn 1.219
_exptl_crystal_description prism
_exptl_crystal_F_000 1672
_exptl_crystal_size_max 0.05
_exptl_crystal_size_mid 0.05
_exptl_crystal_size_min 0.03
_refine_diff_density_max 0.167
_refine_diff_density_min -0.182
_refine_diff_density_rms 0.037
_refine_ls_extinction_coef .
_refine_ls_extinction_method none
_refine_ls_goodness_of_fit_ref 0.955
_refine_ls_hydrogen_treatment constr
_refine_ls_matrix_type full
_refine_ls_number_parameters 115
_refine_ls_number_reflns 2531
_refine_ls_number_restraints 0
_refine_ls_restrained_S_all 0.955
_refine_ls_R_factor_all 0.3267
_refine_ls_R_factor_gt 0.0903
_refine_ls_shift/su_max 0.000
_refine_ls_shift/su_mean 0.000
_refine_ls_structure_factor_coef Fsqd
_refine_ls_weighting_details 'w=1/[\s^2^(Fo^2^)+(0.0905P)^2^] where P=(Fo^2^+2Fc^2^)/3'
_refine_ls_weighting_scheme calc
_refine_ls_wR_factor_gt 0.1848
_refine_ls_wR_factor_ref 0.2853
_reflns_Friedel_coverage 0.000
_reflns_Friedel_fraction_full .
_reflns_Friedel_fraction_max .
_reflns_number_gt 673
_reflns_number_total 2531
_reflns_threshold_expression 'I > 2\s(I)'
_cod_data_source_file nchem.2304-s4.cif
_cod_data_source_block E4-1b_form_II
_cod_original_cell_volume 4320.2(11)
_cod_original_sg_symbol_H-M 'I 41/a'
_cod_database_code 1551846
_shelx_space_group_comment
;
The symmetry employed for this shelxl refinement is uniquely defined
by the following loop, which should always be used as a source of
symmetry information in preference to the above space-group names.
They are only intended as comments.
;

loop_
_space_group_symop_operation_xyz
'x, y, z'
'-x+1/2, -y, z+1/2'
'-y+3/4, x+1/4, z+1/4'
'y+3/4, -x+3/4, z+3/4'
'x+1/2, y+1/2, z+1/2'
'-x+1, -y+1/2, z+1'
'-y+5/4, x+3/4, z+3/4'
'y+5/4, -x+5/4, z+5/4'
'-x, -y, -z'
'x-1/2, y, -z-1/2'
'y-3/4, -x-1/4, -z-1/4'
'-y-3/4, x-3/4, -z-3/4'
'-x+1/2, -y+1/2, -z+1/2'
'x, y+1/2, -z'
'y-1/4, -x+1/4, -z+1/4'
'-y-1/4, x-1/4, -z-1/4'

loop_
_atom_site_label
_atom_site_type_symbol
_atom_site_fract_x
_atom_site_fract_y
_atom_site_fract_z
_atom_site_U_iso_or_equiv
_atom_site_adp_type
_atom_site_occupancy
_atom_site_site_symmetry_order
_atom_site_calc_flag
_atom_site_refinement_flags_posn
_atom_site_refinement_flags_adp
_atom_site_refinement_flags_occupancy
_atom_site_disorder_assembly
_atom_site_disorder_group
C1 C 0.45145(14) 0.73079(14) -0.0015(4) 0.0625(14) Uani 1 1 d G . . . .
C2 C 0.46602(11) 0.69355(13) -0.1360(4) 0.0675(15) Uani 1 1 d G . . . .
H2 H 0.5017 0.6787 -0.1393 0.081 Uiso 1 1 calc R U . . .
C3 C 0.42733(16) 0.67855(12) -0.2657(3) 0.0697(15) Uani 1 1 d G . . . .
H3 H 0.4371 0.6536 -0.3557 0.084 Uiso 1 1 calc R U . . .
C4 C 0.37406(13) 0.70079(14) -0.2608(4) 0.0659(14) Uani 1 1 d G . . . .
C5 C 0.35949(11) 0.73803(14) -0.1263(5) 0.0710(15) Uani 1 1 d G . . . .
H5 H 0.3238 0.7529 -0.1231 0.085 Uiso 1 1 calc R U . . .
C6 C 0.39818(16) 0.75303(11) 0.0033(4) 0.0689(15) Uani 1 1 d G . . . .
H6 H 0.3884 0.7779 0.0933 0.083 Uiso 1 1 calc R U . . .
C7 C 0.31420(17) 0.65228(17) -0.6680(4) 0.0743(15) Uani 1 1 d G . . . .
C8 C 0.33304(15) 0.61415(17) -0.7941(6) 0.100(2) Uani 1 1 d G . . . .
H8 H 0.3663 0.5954 -0.7755 0.120 Uiso 1 1 calc R U . . .
C9 C 0.3021(2) 0.60399(16) -0.9481(5) 0.110(2) Uani 1 1 d G . . . .
H9 H 0.3147 0.5785 -1.0325 0.131 Uiso 1 1 calc R U . . .
C10 C 0.25233(19) 0.63195(19) -0.9760(4) 0.0914(18) Uani 1 1 d G . . . .
C11 C 0.23349(14) 0.67008(18) -0.8499(6) 0.105(2) Uani 1 1 d G . . . .
H11 H 0.2002 0.6888 -0.8685 0.127 Uiso 1 1 calc R U . . .
C12 C 0.26442(18) 0.68024(14) -0.6959(5) 0.0895(18) Uani 1 1 d G . . . .
H12 H 0.2518 0.7058 -0.6115 0.107 Uiso 1 1 calc R U . . .
C13 C 0.5000 0.7500 0.1250 0.059(3) Uani 1 4 d S T P . .
C14 C 0.2212(3) 0.6213(3) -1.1500(8) 0.147(3) Uani 1 1 d . . . . .
H14A H 0.1828 0.6312 -1.1351 0.221 Uiso 1 1 calc R U . . .
H14B H 0.2240 0.5827 -1.1810 0.221 Uiso 1 1 calc R U . . .
H14C H 0.2372 0.6434 -1.2441 0.221 Uiso 1 1 calc R U . . .
N1 N 0.33333(17) 0.69227(18) -0.4009(5) 0.0723(13) Uani 1 1 d . . . . .
N2 N 0.35072(18) 0.66141(19) -0.5225(6) 0.0806(14) Uani 1 1 d . . . . .

loop_
_atom_site_aniso_label
_atom_site_aniso_U_11
_atom_site_aniso_U_22
_atom_site_aniso_U_33
_atom_site_aniso_U_23
_atom_site_aniso_U_13
_atom_site_aniso_U_12
C1 0.065(4) 0.066(3) 0.057(3) -0.002(3) -0.003(3) -0.002(3)
C2 0.072(4) 0.071(4) 0.060(3) -0.001(3) -0.008(3) 0.011(3)
C3 0.068(4) 0.072(4) 0.069(3) -0.009(3) 0.003(3) 0.004(3)
C4 0.062(4) 0.070(4) 0.065(3) 0.001(3) -0.003(3) -0.008(3)
C5 0.058(3) 0.085(4) 0.070(3) 0.001(3) -0.004(3) 0.005(3)
C6 0.065(4) 0.073(4) 0.069(3) 0.003(3) 0.005(3) 0.007(3)
C7 0.062(4) 0.075(4) 0.086(4) 0.001(3) -0.013(3) -0.010(3)
C8 0.081(5) 0.129(6) 0.091(4) -0.027(4) -0.015(4) 0.018(4)
C9 0.094(5) 0.126(6) 0.109(5) -0.024(4) -0.016(4) 0.013(4)
C10 0.078(5) 0.117(5) 0.079(4) -0.001(4) -0.011(4) -0.023(4)
C11 0.082(5) 0.128(6) 0.107(5) -0.008(4) -0.017(4) -0.003(4)
C12 0.082(5) 0.093(5) 0.094(4) -0.012(3) -0.014(4) -0.004(4)
C13 0.053(4) 0.053(4) 0.071(6) 0.000 0.000 0.000
C14 0.113(6) 0.223(9) 0.105(5) -0.008(5) -0.030(4) -0.011(5)
N1 0.071(3) 0.076(3) 0.070(3) -0.002(2) -0.009(3) -0.006(2)
N2 0.081(3) 0.081(3) 0.079(3) -0.009(3) -0.012(3) -0.005(3)

loop_
_atom_type_symbol
_atom_type_description
_atom_type_scat_dispersion_real
_atom_type_scat_dispersion_imag
_atom_type_scat_source
C C 0.0033 0.0016 'International Tables Vol C Tables 4.2.6.8 and 6.1.1.4'
H H 0.0000 0.0000 'International Tables Vol C Tables 4.2.6.8 and 6.1.1.4'
N N 0.0061 0.0033 'International Tables Vol C Tables 4.2.6.8 and 6.1.1.4'

loop_
_geom_angle_atom_site_label_1
_geom_angle_atom_site_label_2
_geom_angle_atom_site_label_3
_geom_angle
_geom_angle_site_symmetry_1
_geom_angle_site_symmetry_3
C2 C1 C6 120.0 . .
C2 C1 C13 115.8(3) . .
C6 C1 C13 123.9(3) . .
C1 C2 C3 120.0 . .
C2 C3 C4 120.0 . .
C5 C4 C3 120.0 . .
C5 C4 N1 116.2(3) . .
C3 C4 N1 123.5(3) . .
C6 C5 C4 120.0 . .
C5 C6 C1 120.0 . .
C8 C7 C12 120.0 . .
C8 C7 N2 114.8(4) . .
C12 C7 N2 125.1(4) . .
C7 C8 C9 120.0 . .
C10 C9 C8 120.0 . .
C11 C10 C9 120.0 . .
C11 C10 C14 121.9(5) . .
C9 C10 C14 118.1(5) . .
C10 C11 C12 120.0 . .
C11 C12 C7 120.0 . .
C1 C13 C1 111.12(12) . 15_565
C1 C13 C1 106.2(2) . 6_564
C1 C13 C1 111.12(12) 15_565 6_564
C1 C13 C1 111.12(12) . 12_766
C1 C13 C1 106.2(2) 15_565 12_766
C1 C13 C1 111.12(12) 6_564 12_766
N2 N1 C4 112.5(4) . .
N1 N2 C7 116.3(4) . .

loop_
_geom_bond_atom_site_label_1
_geom_bond_atom_site_label_2
_geom_bond_distance
_geom_bond_site_symmetry_2
C1 C2 1.3900 .
C1 C6 1.3900 .
C1 C13 1.572(2) .
C2 C3 1.3900 .
C3 C4 1.3900 .
C4 C5 1.3900 .
C4 N1 1.447(4) .
C5 C6 1.3900 .
C7 C8 1.3900 .
C7 C12 1.3900 .
C7 N2 1.413(4) .
C8 C9 1.3900 .
C9 C10 1.3900 .
C10 C11 1.3900 .
C10 C14 1.520(6) .
C11 C12 1.3900 .
C13 C1 1.572(2) 15_565
C13 C1 1.572(2) 6_564
C13 C1 1.572(2) 12_766
N1 N2 1.245(5) .
